data_4119515
loop_
_publ_author_name
'Nagendar Pendem'
'C\'eline Douat'
'Paul Claudon'
'Michel Laguerre'
'Sabine Castano'
'Bernard Desbat'
'Dominique Cavagnat'
'Eric Ennifar'
'Brice Kauffmann'
'Gilles Guichard'

_publ_section_title
;
 Helix-Forming Propensity of Aliphatic Urea Oligomers Incorporating
 Noncanonical Residue Substitution Patterns
;
_journal_name_full 'Journal of the American Chemical Society'
_journal_page_first 4884
_journal_page_last 4892
_journal_paper_doi 10.1021/ja401151v
_journal_volume 135
_journal_year 2013
_chemical_formula_sum 'C114.88 H140 F5.6 N24 O15'
_chemical_formula_weight 2203.47
_chemical_name_systematic
;
 ?
;
_space_group_IT_number 4
_symmetry_cell_setting monoclinic
_symmetry_space_group_name_Hall 'P 2yb'
_symmetry_space_group_name_H-M 'P 1 21 1'
_atom_sites_solution_hydrogens geom
_atom_sites_solution_primary direct
_atom_sites_solution_secondary difmap
_audit_creation_method SHELXL-97
_cell_angle_alpha 90.00
_cell_angle_beta 96.476(15)
_cell_angle_gamma 90.00
_cell_formula_units_Z 2
_cell_length_a 13.389(2)
_cell_length_b 25.301(6)
_cell_length_c 17.527(3)
_cell_measurement_temperature 120(2)
_cell_volume 5899.5(19)
_computing_structure_refinement 'SHELXL-97 (Sheldrick, 1997)'
_diffrn_ambient_temperature 120(2)
_diffrn_measured_fraction_theta_full 0.982
_diffrn_measured_fraction_theta_max 0.982
_diffrn_radiation_source 'rotating anode'
_diffrn_radiation_type CuK\a
_diffrn_radiation_wavelength 1.54178
_diffrn_reflns_av_R_equivalents 0.2364
_diffrn_reflns_av_sigmaI/netI 0.3704
_diffrn_reflns_limit_h_max 16
_diffrn_reflns_limit_h_min -16
_diffrn_reflns_limit_k_max 31
_diffrn_reflns_limit_k_min -29
_diffrn_reflns_limit_l_max 20
_diffrn_reflns_limit_l_min -21
_diffrn_reflns_number 81895
_diffrn_reflns_theta_full 71.97
_diffrn_reflns_theta_max 71.97
_diffrn_reflns_theta_min 6.57
_exptl_absorpt_coefficient_mu 0.743
_exptl_absorpt_correction_T_max 0.989
_exptl_absorpt_correction_T_min 0.944
_exptl_absorpt_correction_type empirical
_exptl_crystal_colour colorless
_exptl_crystal_density_diffrn 1.240
_exptl_crystal_description needle
_exptl_crystal_F_000 2335.6
_exptl_crystal_size_max 0.1
_exptl_crystal_size_mid 0.02
_exptl_crystal_size_min 0.02
_refine_diff_density_max 1.173
_refine_diff_density_min -0.282
_refine_diff_density_rms 0.062
_refine_ls_abs_structure_details 'Flack H D (1983), Acta Cryst. A39, 876-881'
_refine_ls_abs_structure_Flack -0.01(17)
_refine_ls_extinction_coef 0.00000
_refine_ls_extinction_expression Fc^*^=kFc[1+0.001xFc^2^\l^3^/sin(2\q)]^-1/4^
_refine_ls_extinction_method SHELXL
_refine_ls_goodness_of_fit_ref 0.863
_refine_ls_hydrogen_treatment mixed
_refine_ls_matrix_type full
_refine_ls_number_parameters 1454
_refine_ls_number_reflns 21508
_refine_ls_number_restraints 16
_refine_ls_restrained_S_all 0.871
_refine_ls_R_factor_all 0.1415
_refine_ls_R_factor_gt 0.0819
_refine_ls_shift/su_max 0.028
_refine_ls_shift/su_mean 0.012
_refine_ls_structure_factor_coef Fsqd
_refine_ls_weighting_details 'calc w=1/[\s^2^(Fo^2^)+(0.0000P)^2^+0.0000P] where P=(Fo^2^+2Fc^2^)/3'
_refine_ls_weighting_scheme calc
_refine_ls_wR_factor_gt 0.1863
_refine_ls_wR_factor_ref 0.2100
_reflns_number_gt 7451
_reflns_number_total 21508
_reflns_threshold_expression >2sigma(I)
_cod_data_source_file ja401151v_si_004.cif
_cod_data_source_block pn159
_cod_original_formula_sum 'C114.88 H140 F5.60 N24 O15'
_cod_database_code 4119515

loop_
_symmetry_equiv_pos_as_xyz
'x, y, z'
'-x, y+1/2, -z'

loop_
_atom_site_label
_atom_site_type_symbol
_atom_site_fract_x
_atom_site_fract_y
_atom_site_fract_z
_atom_site_U_iso_or_equiv
_atom_site_adp_type
_atom_site_occupancy
_atom_site_symmetry_multiplicity
_atom_site_calc_flag
_atom_site_refinement_flags
_atom_site_disorder_assembly
_atom_site_disorder_group
O7 O 0.1705(3) 0.46804(14) 0.5749(2) 0.0522(10) Uani 1 1 d . . .
O2 O -0.0560(3) 0.80216(14) 0.4989(2) 0.0553(10) Uani 1 1 d . . .
O8 O 0.7022(3) 0.25122(16) 0.0161(2) 0.0575(11) Uani 1 1 d . . .
O1 O 0.1591(3) 0.89462(15) 0.5318(2) 0.0554(11) Uani 1 1 d . . .
O6 O 0.0233(3) 0.54556(15) 0.4102(2) 0.0570(11) Uani 1 1 d . . .
O3 O 0.1748(3) 0.71086(15) 0.4307(2) 0.0591(11) Uani 1 1 d . . .
O12 O 0.4596(3) 0.60113(15) 0.1038(2) 0.0580(11) Uani 1 1 d . . .
O5 O 0.0497(3) 0.63901(16) 0.5861(2) 0.0666(12) Uani 1 1 d . . .
N3 N 0.0284(3) 0.75179(18) 0.5936(3) 0.0511(12) Uani 1 1 d . . .
H3 H 0.0317 0.7211 0.6149 0.061 Uiso 1 1 calc R . .
O9 O 0.4645(3) 0.33821(16) -0.0038(2) 0.0651(12) Uani 1 1 d . . .
O11 O 0.5382(3) 0.50482(17) -0.0748(3) 0.0769(14) Uani 1 1 d . . .
O10 O 0.6225(3) 0.43427(16) 0.1143(2) 0.0632(12) Uani 1 1 d . . .
N11 N 0.1064(3) 0.38688(18) 0.6048(2) 0.0487(12) Uani 1 1 d . . .
H11 H 0.0879 0.3567 0.5855 0.058 Uiso 1 1 calc R . .
N4 N -0.0654(3) 0.71261(18) 0.4934(3) 0.0498(12) Uani 1 1 d . . .
H4 H -0.0636 0.6840 0.5201 0.060 Uiso 1 1 calc R . .
N10 N -0.0016(4) 0.45615(18) 0.4037(3) 0.0575(14) Uani 1 1 d . . .
H10 H -0.0429 0.4309 0.4096 0.069 Uiso 1 1 calc R . .
C016 C 0.1453(4) 0.4217(2) 0.5565(3) 0.0458(14) Uani 1 1 d . . .
N6 N 0.1872(4) 0.62136(18) 0.4360(3) 0.0563(13) Uani 1 1 d . . .
H6 H 0.1642 0.5918 0.4170 0.068 Uiso 1 1 calc R . .
N15 N 0.5543(4) 0.39297(19) -0.0758(3) 0.0565(13) Uani 1 1 d . . .
H15 H 0.5601 0.4244 -0.0935 0.068 Uiso 1 1 calc R . .
N22 N 0.4085(3) 0.68742(19) 0.0954(3) 0.0520(12) Uani 1 1 d . . .
H22 H 0.3616 0.7087 0.0772 0.062 Uiso 1 1 calc R . .
N8 N 0.0284(4) 0.55011(18) 0.5981(3) 0.0523(13) Uani 1 1 d . . .
H8 H 0.0559 0.5197 0.6070 0.063 Uiso 1 1 calc R . .
N21 N 0.3545(4) 0.62891(18) 0.0011(3) 0.0531(13) Uani 1 1 d . . .
H21 H 0.3200 0.6549 -0.0196 0.064 Uiso 1 1 calc R . .
N16 N 0.4202(4) 0.42555(18) -0.0168(3) 0.0541(13) Uani 1 1 d . . .
H16 H 0.4206 0.4531 -0.0454 0.065 Uiso 1 1 calc R . .
C023 C -0.0308(4) 0.7571(2) 0.5260(3) 0.0425(13) Uani 1 1 d . . .
C024 C 0.1723(4) 0.8541(3) 0.4921(4) 0.0519(15) Uani 1 1 d . . .
N12 N 0.1578(3) 0.40107(18) 0.4864(3) 0.0528(13) Uani 1 1 d . . .
H12 H 0.1519 0.3676 0.4790 0.063 Uiso 1 1 calc R . .
N13 N 0.6717(4) 0.28289(19) 0.1329(3) 0.0580(13) Uani 1 1 d . . .
H13 H 0.6618 0.3097 0.1613 0.070 Uiso 1 1 calc R . .
N2 N 0.1890(4) 0.80609(18) 0.5224(3) 0.0564(13) Uani 1 1 d . . .
H2 H 0.1990 0.7799 0.4931 0.068 Uiso 1 1 calc R . .
C028 C -0.1069(4) 0.7114(2) 0.4123(3) 0.0515(15) Uani 1 1 d . . .
H02A H -0.1444 0.7436 0.4000 0.062 Uiso 1 1 calc R . .
H02B H -0.1532 0.6819 0.4040 0.062 Uiso 1 1 calc R . .
N5 N 0.0414(4) 0.66068(18) 0.3815(3) 0.0551(13) Uani 1 1 d . . .
H5 H 0.0188 0.6293 0.3717 0.066 Uiso 1 1 calc R . .
N20 N 0.5083(4) 0.5909(2) -0.0959(3) 0.0723(16) Uani 1 1 d . . .
H20 H 0.5332 0.6217 -0.1026 0.087 Uiso 1 1 calc R . .
N1 N 0.1719(4) 0.8582(2) 0.4151(3) 0.0620(14) Uani 1 1 d . . .
H1 H 0.1770 0.8298 0.3887 0.074 Uiso 1 1 calc R . .
N9 N -0.1013(4) 0.50591(19) 0.4711(3) 0.0515(12) Uani 1 1 d . . .
H9 H -0.1339 0.4770 0.4755 0.062 Uiso 1 1 calc R . .
N17 N 0.4765(4) 0.47772(18) 0.1260(3) 0.0547(13) Uani 1 1 d . . .
H17 H 0.4502 0.5074 0.1369 0.066 Uiso 1 1 calc R . .
C034 C -0.0255(5) 0.5055(3) 0.4289(3) 0.0526(16) Uani 1 1 d . . .
N14 N 0.7054(4) 0.34030(19) 0.0378(3) 0.0612(14) Uani 1 1 d . . .
H14 H 0.7045 0.3653 0.0709 0.073 Uiso 1 1 calc R . .
C037 C 0.0932(4) 0.3946(2) 0.6828(3) 0.0509(15) Uani 1 1 d . . .
C038 C 0.5720(5) 0.4768(3) 0.1133(3) 0.0535(16) Uani 1 1 d . . .
N7 N 0.1870(4) 0.58272(19) 0.5889(3) 0.0615(14) Uani 1 1 d . . .
H7 H 0.2091 0.5513 0.5987 0.074 Uiso 1 1 calc R . .
N18 N 0.6175(4) 0.5231(2) 0.1060(3) 0.0670(16) Uani 1 1 d . . .
H18 H 0.5829 0.5515 0.1094 0.080 Uiso 1 1 calc R . .
C041 C 0.0887(6) 0.5933(2) 0.5887(3) 0.0568(17) Uani 1 1 d . . .
C042 C 0.4098(5) 0.6371(2) 0.0680(4) 0.0495(15) Uani 1 1 d . . .
C043 C 0.1351(5) 0.6659(2) 0.4166(3) 0.0521(15) Uani 1 1 d . . .
C044 C 0.4803(5) 0.3833(3) -0.0303(3) 0.0525(15) Uani 1 1 d . . .
N19 N 0.6639(4) 0.5630(2) -0.0382(3) 0.0683(16) Uani 1 1 d . . .
H19 H 0.6847 0.5946 -0.0446 0.082 Uiso 1 1 calc R . .
C046 C -0.1326(4) 0.5528(2) 0.5108(3) 0.0549(16) Uani 1 1 d . . .
H046 H -0.1137 0.5844 0.4833 0.066 Uiso 1 1 calc R . .
C047 C 0.7210(5) 0.3534(2) -0.0405(3) 0.0572(16) Uani 1 1 d . . .
H04A H 0.7678 0.3282 -0.0584 0.069 Uiso 1 1 calc R . .
H04B H 0.7511 0.3882 -0.0412 0.069 Uiso 1 1 calc R . .
C048 C -0.0802(4) 0.5547(2) 0.5934(3) 0.0556(16) Uani 1 1 d . . .
H04C H -0.0970 0.5877 0.6170 0.067 Uiso 1 1 calc R . .
H04D H -0.1059 0.5261 0.6226 0.067 Uiso 1 1 calc R . .
C049 C 0.1171(4) 0.4409(2) 0.7227(3) 0.0579(16) Uani 1 1 d . . .
H049 H 0.1416 0.4699 0.6981 0.069 Uiso 1 1 calc R . .
C050 C 0.1807(4) 0.4349(2) 0.4245(3) 0.0480(15) Uani 1 1 d . . .
H050 H 0.2027 0.4693 0.4461 0.058 Uiso 1 1 calc R . .
N23 N 0.5866(4) 0.73810(19) 0.0575(3) 0.0567(13) Uani 1 1 d . . .
H23 H 0.5666 0.7704 0.0585 0.068 Uiso 1 1 calc R . .
C052 C 0.5702(6) 0.5501(3) -0.0695(4) 0.068(2) Uani 1 1 d . . .
C053 C -0.0251(4) 0.7059(2) 0.3586(3) 0.0508(15) Uani 1 1 d . . .
H053 H 0.0159 0.7381 0.3632 0.061 Uiso 1 1 calc R . .
C054 C -0.0711(4) 0.7015(3) 0.2770(3) 0.0568(16) Uani 1 1 d . . .
H05A H -0.1271 0.7260 0.2697 0.068 Uiso 1 1 calc R . .
H05B H -0.0985 0.6662 0.2695 0.068 Uiso 1 1 calc R . .
C055 C -0.0847(5) 0.7963(2) 0.7335(4) 0.0640(18) Uani 1 1 d . . .
H055 H -0.1014 0.7888 0.6817 0.077 Uiso 1 1 calc R . .
C056 C 0.6662(5) 0.2291(2) 0.1637(4) 0.0690(19) Uani 1 1 d . . .
H05C H 0.6479 0.2308 0.2151 0.103 Uiso 1 1 calc R . .
H05D H 0.7304 0.2122 0.1643 0.103 Uiso 1 1 calc R . .
H05E H 0.6165 0.2092 0.1320 0.103 Uiso 1 1 calc R . .
C057 C 0.6150(5) 0.7180(3) -0.0083(4) 0.0614(18) Uani 1 1 d . . .
C058 C 0.7208(5) 0.5284(2) 0.0926(4) 0.0691(19) Uani 1 1 d . . .
H058 H 0.7572 0.4983 0.1176 0.083 Uiso 1 1 calc R . .
C059 C 0.0533(4) 0.3521(2) 0.7209(4) 0.0615(17) Uani 1 1 d . . .
H059 H 0.0356 0.3212 0.6939 0.074 Uiso 1 1 calc R . .
C060 C 0.2794(5) 0.6209(3) 0.4871(4) 0.072(2) Uani 1 1 d . . .
H060 H 0.3174 0.6527 0.4766 0.086 Uiso 1 1 calc R . .
O13 O 0.6479(4) 0.67266(18) -0.0120(3) 0.0980(17) Uani 1 1 d . . .
C062 C 0.0881(5) 0.4434(2) 0.3678(3) 0.0580(16) Uani 1 1 d . . .
H06A H 0.1012 0.4718 0.3333 0.070 Uiso 1 1 calc R . .
H06B H 0.0755 0.4116 0.3374 0.070 Uiso 1 1 calc R . .
C063 C 0.3462(5) 0.4308(3) 0.1877(3) 0.0694(19) Uani 1 1 d . . .
H06C H 0.3069 0.3985 0.1838 0.083 Uiso 1 1 calc R . .
H06D H 0.3879 0.4302 0.2367 0.083 Uiso 1 1 calc R . .
N24 N 0.6059(4) 0.7521(2) -0.0701(3) 0.0658(15) Uani 1 1 d . . .
H24 H 0.5895 0.7843 -0.0616 0.079 Uiso 1 1 calc R . .
C065 C 0.0862(4) 0.7941(2) 0.6323(3) 0.0509(15) Uani 1 1 d . . .
H065 H 0.0505 0.8276 0.6217 0.061 Uiso 1 1 calc R . .
C066 C 0.3565(4) 0.4247(2) 0.0442(3) 0.0537(15) Uani 1 1 d . . .
H06E H 0.3206 0.3913 0.0429 0.064 Uiso 1 1 calc R . .
H06F H 0.3072 0.4528 0.0360 0.064 Uiso 1 1 calc R . .
C067 C 0.1903(5) 0.7978(2) 0.6040(4) 0.0640(18) Uani 1 1 d . . .
H06G H 0.2270 0.8266 0.6307 0.077 Uiso 1 1 calc R . .
H06H H 0.2268 0.7654 0.6177 0.077 Uiso 1 1 calc R . .
C068 C -0.0032(5) 0.7120(2) 0.2141(4) 0.0631(18) Uani 1 1 d . . .
C069 C 0.6924(4) 0.2903(3) 0.0602(4) 0.0547(16) Uani 1 1 d . . .
C070 C 0.1673(5) 0.5939(2) -0.0990(4) 0.0526(15) Uani 1 1 d . . .
C071 C 0.7333(5) 0.5255(2) 0.0068(4) 0.0641(18) Uani 1 1 d . . .
H071 H 0.7142 0.4897 -0.0107 0.077 Uiso 1 1 calc R . .
C072 C 0.6233(5) 0.3528(2) -0.0957(3) 0.0523(15) Uani 1 1 d . . .
H072 H 0.5910 0.3186 -0.0895 0.063 Uiso 1 1 calc R . .
C073 C 0.4862(5) 0.7059(3) 0.1555(3) 0.0609(17) Uani 1 1 d . . .
H07A H 0.4885 0.6827 0.1997 0.073 Uiso 1 1 calc R . .
H07B H 0.4696 0.7412 0.1718 0.073 Uiso 1 1 calc R . .
C074 C 0.4153(5) 0.4315(2) 0.1222(3) 0.0563(16) Uani 1 1 d . . .
H074 H 0.4607 0.4011 0.1304 0.068 Uiso 1 1 calc R . .
C075 C -0.3064(5) 0.5605(3) 0.4374(4) 0.0630(18) Uani 1 1 d . . .
F6 F 0.1298(4) 0.3772(2) 0.9626(2) 0.1152(17) Uani 1 1 d . . .
C077 C 0.4014(5) 0.5822(3) -0.1123(4) 0.0663(18) Uani 1 1 d . . .
H07C H 0.3899 0.5498 -0.1414 0.080 Uiso 1 1 calc R . .
H07D H 0.3720 0.6110 -0.1438 0.080 Uiso 1 1 calc R . .
C078 C 0.5892(5) 0.7065(3) 0.1250(4) 0.0620(17) Uani 1 1 d . . .
H078 H 0.6040 0.6702 0.1105 0.074 Uiso 1 1 calc R . .
C079 C 0.2757(5) 0.4772(3) 0.1865(4) 0.0663(19) Uani 1 1 d . . .
C080 C 0.8425(4) 0.5340(3) -0.0077(4) 0.072(2) Uani 1 1 d . . .
H08A H 0.8823 0.5039 0.0119 0.086 Uiso 1 1 calc R . .
H08B H 0.8461 0.5360 -0.0626 0.086 Uiso 1 1 calc R . .
C081 C 0.0396(5) 0.3554(3) 0.7984(4) 0.0616(17) Uani 1 1 d . . .
H081 H 0.0129 0.3269 0.8228 0.074 Uiso 1 1 calc R . .
C082 C 0.0176(5) 0.7967(2) 0.7636(4) 0.0556(16) Uani 1 1 d . . .
C083 C 0.1024(5) 0.7851(2) 0.7194(3) 0.0564(16) Uani 1 1 d . . .
H08C H 0.1212 0.7484 0.7284 0.068 Uiso 1 1 calc R . .
H08D H 0.1591 0.8066 0.7402 0.068 Uiso 1 1 calc R . .
C084 C 0.1133(5) 0.6298(3) -0.0638(4) 0.0672(19) Uani 1 1 d . . .
H084 H 0.1219 0.6317 -0.0105 0.081 Uiso 1 1 calc R . .
C085 C -0.2456(4) 0.5527(2) 0.5121(3) 0.0539(16) Uani 1 1 d . . .
H08E H -0.2647 0.5193 0.5333 0.065 Uiso 1 1 calc R . .
H08F H -0.2626 0.5804 0.5468 0.065 Uiso 1 1 calc R . .
C087 C 0.1038(5) 0.4432(3) 0.8009(4) 0.0648(18) Uani 1 1 d . . .
H087 H 0.1209 0.4740 0.8285 0.078 Uiso 1 1 calc R . .
C088 C 0.6741(5) 0.8228(3) 0.1832(5) 0.078(2) Uani 1 1 d . . .
H088 H 0.6870 0.8208 0.1322 0.093 Uiso 1 1 calc R . .
C089 C 0.6774(6) 0.4131(3) -0.1999(4) 0.070(2) Uani 1 1 d . . .
C090 C 0.3492(5) 0.5785(2) -0.0388(3) 0.0554(16) Uani 1 1 d . . .
H090 H 0.3875 0.5531 -0.0049 0.066 Uiso 1 1 calc R . .
C091 C 0.6405(5) 0.3575(3) -0.1811(3) 0.0679(19) Uani 1 1 d . . .
H09A H 0.5782 0.3500 -0.2130 0.081 Uiso 1 1 calc R . .
H09B H 0.6899 0.3316 -0.1927 0.081 Uiso 1 1 calc R . .
C092 C 0.0652(5) 0.4002(3) 0.8380(3) 0.0596(17) Uani 1 1 d . . .
C093 C 0.0462(5) 0.6637(3) -0.1038(4) 0.071(2) Uani 1 1 d . . .
H093 H 0.0120 0.6886 -0.0776 0.085 Uiso 1 1 calc R . .
C094 C -0.3446(5) 0.6100(3) 0.4145(4) 0.0704(19) Uani 1 1 d . . .
H094 H -0.3297 0.6383 0.4476 0.084 Uiso 1 1 calc R . .
C095 C 0.8753(6) 0.5837(3) 0.1161(5) 0.092(2) Uani 1 1 d . . .
H09C H 0.9133 0.5544 0.1405 0.110 Uiso 1 1 calc R . .
H09D H 0.9025 0.6162 0.1391 0.110 Uiso 1 1 calc R . .
C096 C 0.1512(6) 0.5905(3) -0.1794(4) 0.082(2) Uani 1 1 d . . .
H096 H 0.1864 0.5658 -0.2052 0.098 Uiso 1 1 calc R . .
C097 C 0.8863(5) 0.5839(3) 0.0301(5) 0.078(2) Uani 1 1 d . . .
H09E H 0.8519 0.6144 0.0062 0.094 Uiso 1 1 calc R . .
H09F H 0.9568 0.5865 0.0228 0.094 Uiso 1 1 calc R . .
C098 C 0.2660(5) 0.4117(2) 0.3824(4) 0.0642(18) Uani 1 1 d . . .
H09G H 0.2464 0.3764 0.3651 0.077 Uiso 1 1 calc R A 1
H09H H 0.2717 0.4330 0.3371 0.077 Uiso 1 1 calc R A 1
O099 O 0.3238(9) 0.7686(5) 0.3643(6) 0.229(5) Uiso 1 1 d . . .
C100 C 0.1630(6) 0.9084(3) 0.3756(4) 0.082(2) Uani 1 1 d . . .
H10A H 0.1680 0.9030 0.3219 0.124 Uiso 1 1 calc R . .
H10B H 0.2160 0.9315 0.3967 0.124 Uiso 1 1 calc R . .
H10C H 0.0991 0.9240 0.3819 0.124 Uiso 1 1 calc R . .
C101 C 0.7787(6) 0.4257(3) -0.1877(4) 0.081(2) Uani 1 1 d . . .
H101 H 0.8243 0.4006 -0.1662 0.097 Uiso 1 1 calc R . .
C102 C -0.1386(7) 0.8166(3) 0.8578(5) 0.085(2) Uani 1 1 d . . .
H102 H -0.1884 0.8220 0.8899 0.101 Uiso 1 1 calc R . .
C103 C 0.2553(5) 0.6240(3) 0.5727(4) 0.072(2) Uani 1 1 d . . .
H103 H 0.2225 0.6580 0.5798 0.086 Uiso 1 1 calc R . .
C104 C 0.3052(6) 0.5240(3) 0.2240(4) 0.078(2) Uani 1 1 d . . .
H104 H 0.3674 0.5260 0.2534 0.093 Uiso 1 1 calc R . .
C105 C -0.3329(6) 0.5215(3) 0.3868(5) 0.096(3) Uani 1 1 d . . .
H105 H -0.3147 0.4870 0.4005 0.115 Uiso 1 1 calc R . .
C106 C -0.1614(5) 0.8068(3) 0.7790(4) 0.0712(19) Uani 1 1 d . . .
H106 H -0.2280 0.8072 0.7570 0.085 Uiso 1 1 calc R . .
C107 C -0.3869(7) 0.5305(3) 0.3139(5) 0.106(3) Uani 1 1 d . . .
H107 H -0.3961 0.5029 0.2788 0.127 Uiso 1 1 calc R . .
C108 C 0.6840(6) 0.7002(3) -0.1644(5) 0.090(2) Uani 1 1 d . . .
H108 H 0.7220 0.6809 -0.1264 0.108 Uiso 1 1 calc R . .
C109 C -0.4041(5) 0.6198(3) 0.3449(4) 0.076(2) Uani 1 1 d . . .
H109 H -0.4289 0.6534 0.3327 0.091 Uiso 1 1 calc R . .
C110 C 0.2407(5) 0.5580(3) -0.0522(4) 0.0669(18) Uani 1 1 d . . .
H11A H 0.2411 0.5240 -0.0779 0.080 Uiso 1 1 calc R . .
H11B H 0.2168 0.5521 -0.0026 0.080 Uiso 1 1 calc R . .
C111 C 0.6210(6) 0.7390(3) -0.1448(5) 0.074(2) Uani 1 1 d . . .
C112 C 0.0400(6) 0.8090(3) 0.8417(4) 0.082(2) Uani 1 1 d . . .
H112 H 0.1065 0.8110 0.8636 0.099 Uiso 1 1 calc R . .
C113 C 0.0295(6) 0.6606(3) -0.1828(5) 0.079(2) Uani 1 1 d . . .
H113 H -0.0165 0.6828 -0.2108 0.094 Uiso 1 1 calc R . .
C114 C 0.7672(5) 0.5785(3) 0.1297(5) 0.081(2) Uani 1 1 d . . .
H11C H 0.7300 0.6091 0.1084 0.098 Uiso 1 1 calc R . .
H11D H 0.7623 0.5776 0.1845 0.098 Uiso 1 1 calc R . .
C115 C 0.5712(5) 0.7698(3) -0.2030(4) 0.069(2) Uani 1 1 d . . .
H115 H 0.5327 0.7986 -0.1907 0.082 Uiso 1 1 calc R . .
C116 C 0.6707(5) 0.7232(3) 0.1867(4) 0.076(2) Uani 1 1 d . . .
H11E H 0.6746 0.6967 0.2269 0.091 Uiso 1 1 calc R . .
H11F H 0.7340 0.7222 0.1647 0.091 Uiso 1 1 calc R . .
C117 C 0.3442(5) 0.5732(3) 0.4733(5) 0.083(2) Uani 1 1 d . . .
H11G H 0.3066 0.5410 0.4795 0.100 Uiso 1 1 calc R . .
H11H H 0.3619 0.5741 0.4212 0.100 Uiso 1 1 calc R . .
C118 C 0.1464(6) 0.5655(3) 0.1734(5) 0.088(2) Uani 1 1 d . . .
H118 H 0.1039 0.5947 0.1681 0.105 Uiso 1 1 calc R . .
C119 C 0.0840(7) 0.6233(3) -0.2192(4) 0.098(3) Uani 1 1 d . . .
H119 H 0.0742 0.6207 -0.2725 0.118 Uiso 1 1 calc R . .
C120 C 0.6668(6) 0.8701(4) 0.2139(6) 0.095(3) Uani 1 1 d . . .
H120 H 0.6745 0.9007 0.1856 0.114 Uiso 1 1 calc R . .
C121 C -0.4247(6) 0.5777(3) 0.2950(4) 0.084(2) Uani 1 1 d . . .
H121 H -0.4646 0.5826 0.2485 0.101 Uiso 1 1 calc R . .
C122 C 0.7467(10) 0.5123(4) -0.2373(6) 0.122(4) Uani 1 1 d . . .
H122 H 0.7692 0.5460 -0.2482 0.147 Uiso 1 1 calc R . .
C123 C 0.1201(6) 0.5193(4) 0.1393(5) 0.093(3) Uani 1 1 d . . .
H123 H 0.0577 0.5167 0.1103 0.111 Uiso 1 1 calc R . .
C124 C 0.6459(6) 0.7797(4) 0.2989(6) 0.103(3) Uani 1 1 d . . .
H124 H 0.6391 0.7490 0.3269 0.124 Uiso 1 1 calc R . .
C125 C 0.6633(5) 0.7747(4) 0.2231(5) 0.079(2) Uani 1 1 d . . .
C888 C 0.3525(6) 0.6226(3) 0.6261(5) 0.094(3) Uani 1 1 d . . .
H88A H 0.3917 0.6539 0.6177 0.113 Uiso 1 1 calc R . .
H88B H 0.3371 0.6233 0.6789 0.113 Uiso 1 1 calc R . .
C127 C 0.0986(6) 0.7155(3) 0.2253(4) 0.085(2) Uani 1 1 d . . .
H127 H 0.1316 0.7108 0.2744 0.102 Uiso 1 1 calc R . .
C128 C 0.8132(7) 0.4753(4) -0.2072(5) 0.094(3) Uani 1 1 d . . .
H128 H 0.8815 0.4830 -0.1996 0.113 Uiso 1 1 calc R . .
C129 C 0.1817(6) 0.4752(3) 0.1454(4) 0.081(2) Uani 1 1 d . . .
H129 H 0.1595 0.4439 0.1214 0.097 Uiso 1 1 calc R . .
C130 C 0.1536(7) 0.7261(3) 0.1657(6) 0.107(3) Uani 1 1 d . . .
H130 H 0.2232 0.7288 0.1757 0.129 Uiso 1 1 calc R . .
C131 C 0.6468(6) 0.8727(5) 0.2919(8) 0.128(4) Uani 1 1 d . . .
H131 H 0.6394 0.9053 0.3149 0.153 Uiso 1 1 calc R . .
C132 C 0.5791(6) 0.7574(3) -0.2812(5) 0.094(3) Uani 1 1 d . . .
H132 H 0.5434 0.7767 -0.3204 0.113 Uiso 1 1 calc R . .
C133 C 0.2417(7) 0.5680(4) 0.2180(5) 0.100(3) Uani 1 1 d . . .
H133 H 0.2621 0.5991 0.2433 0.120 Uiso 1 1 calc R . .
C134 C 0.6382(6) 0.8259(6) 0.3345(6) 0.117(4) Uani 1 1 d . . .
H134 H 0.6274 0.8272 0.3860 0.140 Uiso 1 1 calc R . .
C136 C -0.0361(8) 0.8180(3) 0.8850(5) 0.098(3) Uani 1 1 d . . .
H136 H -0.0189 0.8256 0.9367 0.118 Uiso 1 1 calc R . .
C137 C 0.6117(6) 0.4498(4) -0.2341(4) 0.103(3) Uani 1 1 d . . .
H137 H 0.5441 0.4412 -0.2455 0.124 Uiso 1 1 calc R . .
C138 C 0.3911(10) 0.4359(6) 0.4909(11) 0.51(3) Uani 1 1 d D B 1
H138 H 0.3447 0.4609 0.5037 0.613 Uiso 1 1 calc R B 1
C139 C 0.3684(6) 0.4084(4) 0.4279(4) 0.082(3) Uani 1 1 d D B 1
C140 C 0.6908(9) 0.6898(4) -0.2406(7) 0.127(4) Uani 1 1 d . . .
H140 H 0.7327 0.6628 -0.2539 0.152 Uiso 1 1 calc R . .
C141 C 0.4397(6) 0.5731(3) 0.5297(8) 0.127(4) Uani 1 1 d . . .
H14A H 0.4797 0.6040 0.5207 0.152 Uiso 1 1 calc R . .
H14B H 0.4791 0.5420 0.5210 0.152 Uiso 1 1 calc R . .
C142 C 0.0092(8) 0.7300(3) 0.0800(5) 0.095(3) Uani 1 1 d . . .
H142 H -0.0223 0.7359 0.0307 0.114 Uiso 1 1 calc R . .
C143 C 0.1104(9) 0.7326(3) 0.0934(6) 0.102(3) Uani 1 1 d . . .
H143 H 0.1492 0.7388 0.0536 0.122 Uiso 1 1 calc R . .
C144 C 0.6456(9) 0.5001(4) -0.2519(6) 0.130(4) Uani 1 1 d . . .
H144 H 0.6004 0.5253 -0.2736 0.155 Uiso 1 1 calc R . .
C145 C -0.0489(6) 0.7186(3) 0.1395(4) 0.089(3) Uani 1 1 d . . .
H145 H -0.1183 0.7154 0.1291 0.107 Uiso 1 1 calc R . .
C146 C 0.6372(9) 0.7184(5) -0.2970(6) 0.118(4) Uani 1 1 d . . .
F1 F 0.7197(10) 0.7257(8) -0.4040(6) 0.481(17) Uani 1.00(3) 1 d D . .
C003 C 0.4154(7) 0.5734(4) 0.6140(7) 0.122(4) Uani 1 1 d . . .
H00A H 0.3783 0.5418 0.6244 0.147 Uiso 1 1 calc R . .
H00B H 0.4772 0.5741 0.6487 0.147 Uiso 1 1 calc R . .
C007 C 0.5526(10) 0.4160(6) 0.5053(7) 0.209(9) Uani 1 1 d D . .
H007 H 0.6152 0.4289 0.5250 0.250 Uiso 1 1 calc R C 1
C008 C 0.4540(10) 0.3916(7) 0.3995(9) 0.270(10) Uani 1 1 d D B 1
H008 H 0.4510 0.3846 0.3472 0.323 Uiso 1 1 calc R B 1
F5 F 0.0618(4) 0.45218(19) 0.9493(2) 0.1190(18) Uani 1 1 d . . .
C011 C 0.5488(10) 0.3843(6) 0.4464(12) 0.292(12) Uani 1 1 d D B 1
H011 H 0.5990 0.3607 0.4363 0.351 Uiso 1 1 calc R B 1
O865 O 0.8023(12) 0.4193(7) 0.2909(12) 0.387(11) Uani 1 1 d D . .
C013 C 0.831(3) 0.4240(13) 0.2121(13) 0.70(5) Uani 1 1 d D . .
F2 F 0.5711(11) 0.7152(5) -0.4284(5) 0.258(9) Uani 1.00(3) 1 d D . .
C015 C 0.4761(13) 0.4306(5) 0.5379(8) 0.258(11) Uani 1 1 d D B 1
H015 H 0.4796 0.4370 0.5904 0.309 Uiso 1 1 calc R B 1
O888 O 0.6383(8) 0.3660(3) 0.2390(4) 0.206(5) Uani 1 1 d . . .
F4 F -0.0290(3) 0.38250(18) 0.9405(2) 0.0971(14) Uani 1 1 d . . .
C999 C 0.0596(6) 0.4010(4) 0.9203(4) 0.083(2) Uani 1 1 d . . .
C798 C 0.6499(15) 0.7082(6) -0.3692(10) 0.204(7) Uani 1 1 d D . .
F879 F 0.6523(10) 0.6524(6) -0.3908(7) 0.213(10) Uani 0.60(2) 1 d PD . .
C975 C 0.603(2) 0.3769(12) 0.3085(11) 0.408(19) Uani 1 1 d . . .
C650 C 0.3771(15) 0.3509(9) 0.4471(11) 0.094(11) Uiso 0.40(3) 1 d P B 2
C651 C 0.477(2) 0.3315(13) 0.4945(18) 0.087(16) Uiso 0.26(3) 1 d P B 2
C654 C 0.526(3) 0.3659(14) 0.5237(18) 0.062(14) Uiso 0.22(3) 1 d P B 2
H98 H 0.405(3) 0.7645(12) 0.3687(17) 0.000(8) Uiso 1 1 d . . .
H99 H 0.277(3) 0.7753(14) 0.341(2) 0.000(10) Uiso 1 1 d . . .

loop_
_atom_site_aniso_label
_atom_site_aniso_U_11
_atom_site_aniso_U_22
_atom_site_aniso_U_33
_atom_site_aniso_U_23
_atom_site_aniso_U_13
_atom_site_aniso_U_12
O7 0.065(3) 0.043(2) 0.048(2) -0.0093(18) 0.006(2) -0.005(2)
O2 0.066(3) 0.043(2) 0.055(3) 0.0053(19) -0.001(2) 0.015(2)
O8 0.064(3) 0.048(3) 0.059(3) -0.008(2) 0.004(2) 0.001(2)
O1 0.058(3) 0.048(2) 0.061(3) -0.002(2) 0.011(2) 0.000(2)
O6 0.067(3) 0.042(2) 0.061(3) 0.0018(19) 0.006(2) -0.013(2)
O3 0.052(3) 0.041(2) 0.083(3) -0.009(2) 0.001(2) -0.011(2)
O12 0.060(3) 0.051(3) 0.060(3) 0.003(2) -0.005(2) 0.006(2)
O5 0.082(3) 0.048(3) 0.063(3) 0.002(2) -0.023(2) 0.010(2)
N3 0.058(3) 0.041(3) 0.051(3) 0.001(2) -0.006(2) 0.001(2)
O9 0.090(3) 0.045(3) 0.062(3) 0.003(2) 0.017(2) -0.013(2)
O11 0.086(4) 0.047(3) 0.104(4) -0.004(2) 0.037(3) -0.006(2)
O10 0.058(3) 0.043(2) 0.085(3) -0.003(2) -0.005(2) 0.003(2)
N11 0.059(3) 0.048(3) 0.039(3) -0.003(2) 0.010(2) -0.009(2)
N4 0.049(3) 0.043(3) 0.054(3) -0.001(2) -0.012(2) -0.009(2)
N10 0.060(3) 0.041(3) 0.072(4) -0.011(2) 0.007(3) -0.011(2)
C016 0.045(4) 0.046(4) 0.047(4) -0.003(3) 0.009(3) -0.005(3)
N6 0.045(3) 0.039(3) 0.083(4) -0.007(3) -0.003(3) -0.004(2)
N15 0.068(4) 0.048(3) 0.055(3) 0.002(2) 0.013(3) 0.006(3)
N22 0.043(3) 0.049(3) 0.061(3) -0.003(2) -0.006(2) 0.009(2)
N8 0.053(3) 0.035(3) 0.062(3) -0.001(2) -0.020(3) -0.002(2)
N21 0.057(3) 0.047(3) 0.054(3) -0.003(2) 0.001(3) 0.008(3)
N16 0.061(3) 0.047(3) 0.055(3) 0.008(2) 0.009(3) 0.004(2)
C023 0.036(3) 0.047(4) 0.044(3) 0.004(3) 0.002(3) 0.005(3)
C024 0.045(4) 0.048(4) 0.061(4) -0.009(3) -0.002(3) -0.003(3)
N12 0.065(3) 0.041(3) 0.054(3) -0.009(2) 0.016(3) -0.008(2)
N13 0.068(4) 0.049(3) 0.059(3) -0.001(2) 0.014(3) 0.001(3)
N2 0.072(4) 0.038(3) 0.060(3) 0.000(2) 0.011(3) 0.007(3)
C028 0.035(3) 0.055(4) 0.063(4) -0.005(3) -0.003(3) 0.004(3)
N5 0.044(3) 0.047(3) 0.072(3) -0.011(3) -0.004(3) -0.005(2)
N20 0.079(4) 0.048(3) 0.097(4) 0.015(3) 0.039(4) 0.000(3)
N1 0.076(4) 0.048(3) 0.060(4) 0.001(3) 0.002(3) -0.003(3)
N9 0.054(3) 0.054(3) 0.047(3) -0.012(2) 0.010(2) -0.007(2)
N17 0.040(3) 0.046(3) 0.077(4) -0.006(3) 0.002(3) 0.004(2)
C034 0.062(4) 0.054(4) 0.041(4) 0.001(3) 0.000(3) 0.003(3)
N14 0.091(4) 0.044(3) 0.047(3) -0.005(2) 0.005(3) 0.006(3)
C037 0.056(4) 0.048(4) 0.047(4) -0.001(3) -0.001(3) -0.007(3)
C038 0.045(4) 0.050(4) 0.063(4) -0.008(3) -0.002(3) 0.000(3)
N7 0.051(3) 0.042(3) 0.085(4) 0.009(3) -0.022(3) -0.003(3)
N18 0.043(3) 0.044(3) 0.115(5) -0.014(3) 0.012(3) -0.002(3)
C041 0.076(5) 0.042(4) 0.048(4) 0.008(3) -0.011(3) 0.000(4)
C042 0.050(4) 0.046(4) 0.053(4) -0.003(3) 0.008(3) 0.009(3)
C043 0.041(4) 0.039(4) 0.073(4) -0.004(3) -0.005(3) -0.001(3)
C044 0.051(4) 0.056(4) 0.049(4) 0.003(3) -0.003(3) 0.002(3)
N19 0.064(4) 0.045(3) 0.099(5) 0.007(3) 0.025(3) -0.006(3)
C046 0.055(4) 0.052(4) 0.056(4) -0.003(3) 0.003(3) 0.010(3)
C047 0.072(5) 0.048(4) 0.052(4) 0.007(3) 0.009(3) -0.004(3)
C048 0.061(4) 0.049(4) 0.053(4) -0.006(3) -0.010(3) 0.002(3)
C049 0.064(4) 0.054(4) 0.054(4) -0.008(3) 0.000(3) -0.018(3)
C050 0.053(4) 0.044(3) 0.049(4) -0.003(3) 0.015(3) -0.013(3)
N23 0.061(4) 0.040(3) 0.069(4) -0.003(3) 0.009(3) 0.003(2)
C052 0.084(6) 0.045(4) 0.082(5) 0.004(4) 0.037(4) 0.012(4)
C053 0.043(4) 0.048(4) 0.059(4) 0.005(3) -0.003(3) 0.000(3)
C054 0.050(4) 0.067(4) 0.054(4) 0.003(3) 0.011(3) -0.005(3)
C055 0.081(5) 0.064(4) 0.046(4) 0.002(3) 0.002(4) -0.006(4)
C056 0.092(5) 0.052(4) 0.062(4) 0.009(3) 0.004(4) 0.007(4)
C057 0.054(4) 0.044(4) 0.086(5) -0.001(4) 0.008(4) -0.002(3)
C058 0.064(5) 0.038(4) 0.105(6) -0.006(4) 0.009(4) -0.003(3)
C059 0.065(5) 0.055(4) 0.064(4) 0.005(3) 0.006(3) -0.019(3)
C060 0.056(5) 0.048(4) 0.107(6) 0.002(4) -0.006(4) -0.003(3)
O13 0.134(5) 0.044(3) 0.128(4) 0.013(3) 0.065(3) 0.025(3)
C062 0.071(5) 0.047(4) 0.057(4) -0.010(3) 0.009(4) 0.000(3)
C063 0.072(5) 0.085(5) 0.051(4) 0.016(4) 0.007(4) 0.012(4)
N24 0.095(4) 0.043(3) 0.063(4) -0.002(3) 0.026(3) 0.005(3)
C065 0.049(4) 0.039(3) 0.061(4) 0.002(3) -0.009(3) -0.003(3)
C066 0.048(4) 0.061(4) 0.053(4) 0.007(3) 0.007(3) 0.000(3)
C067 0.055(4) 0.049(4) 0.087(5) 0.012(3) 0.000(4) -0.007(3)
C068 0.055(4) 0.057(4) 0.082(5) -0.016(4) 0.024(4) -0.012(3)
C069 0.046(4) 0.059(4) 0.058(4) 0.002(3) -0.002(3) 0.004(3)
C070 0.057(4) 0.043(4) 0.056(4) 0.004(3) -0.003(3) -0.011(3)
C071 0.058(5) 0.041(4) 0.096(6) 0.013(3) 0.021(4) 0.008(3)
C072 0.062(4) 0.045(4) 0.051(4) -0.005(3) 0.011(3) 0.006(3)
C073 0.062(5) 0.059(4) 0.057(4) 0.004(3) -0.011(3) 0.008(3)
C074 0.065(4) 0.051(4) 0.052(4) 0.001(3) 0.001(3) -0.005(3)
C075 0.056(4) 0.062(5) 0.070(5) -0.011(4) -0.001(4) 0.004(4)
F6 0.086(3) 0.200(5) 0.055(3) 0.033(3) -0.009(2) -0.007(3)
C077 0.079(5) 0.061(4) 0.058(4) 0.001(3) 0.007(4) 0.011(4)
C078 0.059(5) 0.058(4) 0.066(5) 0.012(3) -0.008(4) 0.006(3)
C079 0.052(4) 0.092(6) 0.057(4) 0.001(4) 0.017(3) 0.006(4)
C080 0.045(4) 0.080(5) 0.094(5) 0.006(4) 0.023(4) 0.011(4)
C081 0.066(4) 0.062(4) 0.056(4) 0.002(3) 0.007(3) -0.014(3)
C082 0.061(4) 0.042(4) 0.061(4) -0.001(3) -0.007(4) -0.002(3)
C083 0.051(4) 0.049(4) 0.064(4) 0.003(3) -0.013(3) -0.004(3)
C084 0.067(5) 0.086(5) 0.046(4) 0.005(4) -0.002(3) 0.001(4)
C085 0.045(4) 0.052(4) 0.060(4) -0.012(3) -0.013(3) 0.000(3)
C087 0.062(4) 0.077(5) 0.053(4) -0.009(3) -0.003(3) -0.019(4)
C088 0.060(5) 0.079(6) 0.089(6) -0.016(5) -0.011(4) -0.020(4)
C089 0.071(5) 0.072(5) 0.072(5) 0.021(4) 0.035(4) 0.023(4)
C090 0.066(4) 0.045(4) 0.056(4) 0.008(3) 0.010(3) 0.001(3)
C091 0.070(5) 0.081(5) 0.052(4) 0.005(4) 0.008(3) -0.002(4)
C092 0.071(5) 0.069(5) 0.036(4) 0.003(3) -0.004(3) -0.016(4)
C093 0.059(5) 0.085(5) 0.067(5) -0.005(4) -0.003(4) 0.011(4)
C094 0.076(5) 0.072(5) 0.062(5) -0.002(4) 0.006(4) 0.004(4)
C095 0.072(6) 0.079(6) 0.126(7) -0.005(5) 0.017(5) -0.013(4)
C096 0.124(7) 0.048(4) 0.065(5) -0.006(3) -0.025(5) 0.004(4)
C097 0.055(4) 0.061(5) 0.124(7) -0.006(4) 0.033(4) -0.006(4)
C098 0.067(5) 0.063(4) 0.067(4) -0.009(3) 0.025(4) 0.002(3)
C100 0.090(6) 0.096(6) 0.062(5) 0.005(4) 0.014(4) -0.015(4)
C101 0.073(6) 0.081(6) 0.094(5) 0.024(4) 0.036(4) 0.026(4)
C102 0.113(7) 0.074(5) 0.071(6) -0.002(4) 0.033(5) 0.021(5)
C103 0.064(5) 0.047(4) 0.099(6) 0.008(4) -0.014(4) -0.009(4)
C104 0.059(5) 0.084(6) 0.093(6) -0.021(5) 0.023(4) -0.002(4)
C105 0.117(7) 0.069(6) 0.094(6) -0.015(5) -0.025(5) 0.013(5)
C106 0.074(5) 0.077(5) 0.064(5) -0.006(4) 0.015(4) -0.004(4)
C107 0.138(8) 0.070(6) 0.098(7) -0.019(5) -0.037(6) 0.028(5)
C108 0.124(7) 0.051(5) 0.105(6) 0.001(4) 0.059(5) 0.014(4)
C109 0.073(5) 0.084(6) 0.067(5) 0.009(4) -0.003(4) 0.017(4)
C110 0.069(5) 0.071(5) 0.060(4) 0.011(3) 0.001(4) -0.010(4)
C111 0.086(6) 0.049(4) 0.097(6) -0.021(4) 0.051(5) -0.013(4)
C112 0.084(6) 0.091(6) 0.067(5) -0.019(4) -0.014(5) 0.017(5)
C113 0.084(6) 0.066(5) 0.080(6) 0.010(4) -0.019(4) -0.006(4)
C114 0.060(5) 0.062(5) 0.124(6) -0.017(4) 0.019(4) -0.009(4)
C115 0.065(5) 0.070(5) 0.075(5) -0.022(4) 0.024(4) -0.012(4)
C116 0.067(5) 0.079(6) 0.078(5) 0.008(4) -0.011(4) 0.001(4)
C117 0.051(5) 0.060(5) 0.134(7) -0.010(4) -0.011(5) 0.010(4)
C118 0.074(6) 0.098(7) 0.094(6) -0.006(5) 0.019(5) 0.019(5)
C119 0.151(8) 0.086(6) 0.047(5) 0.001(4) -0.033(5) 0.018(6)
C120 0.085(6) 0.101(7) 0.096(7) -0.026(5) -0.009(5) -0.029(5)
C121 0.084(6) 0.094(7) 0.067(5) -0.004(5) -0.026(4) 0.011(5)
C122 0.165(10) 0.075(7) 0.140(8) 0.043(6) 0.082(8) 0.030(7)
C123 0.077(6) 0.117(8) 0.083(6) -0.030(5) 0.007(5) 0.007(6)
C124 0.099(7) 0.110(8) 0.095(7) -0.018(6) -0.017(6) -0.028(6)
C125 0.064(5) 0.100(7) 0.067(5) 0.005(5) -0.014(4) -0.012(4)
C888 0.083(6) 0.068(5) 0.117(7) 0.024(5) -0.047(5) -0.019(5)
C127 0.070(6) 0.105(7) 0.080(6) 0.013(4) 0.007(4) -0.016(5)
C128 0.104(7) 0.087(7) 0.097(6) 0.018(5) 0.034(5) -0.005(5)
C129 0.061(5) 0.105(7) 0.078(5) -0.008(4) 0.013(4) -0.004(5)
C130 0.085(7) 0.129(8) 0.114(8) 0.005(6) 0.036(6) -0.045(5)
C131 0.071(6) 0.156(11) 0.150(11) -0.077(9) -0.013(7) -0.044(7)
C132 0.086(6) 0.090(7) 0.110(7) -0.024(5) 0.026(5) -0.026(5)
C133 0.085(7) 0.113(7) 0.103(7) -0.029(6) 0.009(5) -0.009(6)
C134 0.075(6) 0.182(12) 0.097(8) -0.031(8) 0.029(5) -0.043(7)
C136 0.102(7) 0.128(8) 0.065(6) -0.010(5) 0.011(5) 0.010(6)
C137 0.084(6) 0.134(8) 0.095(6) 0.067(6) 0.020(5) 0.035(6)
C138 0.138(13) 0.28(2) 1.02(7) -0.32(3) -0.34(3) 0.087(14)
C139 0.057(5) 0.127(8) 0.063(5) -0.019(5) 0.015(4) 0.027(5)
C140 0.198(11) 0.076(7) 0.125(9) -0.043(6) 0.099(9) -0.023(7)
C141 0.069(6) 0.076(6) 0.226(13) 0.019(7) -0.030(8) 0.019(5)
C142 0.109(7) 0.116(7) 0.065(5) -0.001(4) 0.034(5) -0.020(6)
C143 0.127(9) 0.087(6) 0.103(8) -0.021(5) 0.066(7) -0.034(6)
C144 0.129(9) 0.103(8) 0.172(10) 0.076(7) 0.088(8) 0.045(7)
C145 0.084(6) 0.133(8) 0.054(5) 0.002(5) 0.026(4) 0.000(5)
C146 0.166(10) 0.126(10) 0.071(7) -0.043(6) 0.060(7) -0.007(7)
F1 0.349(16) 0.95(4) 0.181(10) -0.270(15) 0.170(10) -0.36(2)
C003 0.090(7) 0.096(8) 0.167(10) 0.038(7) -0.045(7) -0.007(6)
C007 0.187(14) 0.29(2) 0.162(11) -0.145(13) 0.086(10) -0.163(14)
C008 0.149(13) 0.36(2) 0.30(2) 0.23(2) 0.045(14) 0.080(14)
F5 0.199(5) 0.094(4) 0.069(3) -0.012(3) 0.038(3) -0.039(3)
C011 0.127(12) 0.160(15) 0.57(4) 0.05(2) -0.063(19) 0.090(11)
O865 0.338(17) 0.344(19) 0.43(2) -0.207(18) -0.150(17) 0.122(13)
C013 1.21(12) 0.53(6) 0.27(3) -0.08(3) -0.30(5) 0.61(7)
F2 0.329(16) 0.330(16) 0.132(8) -0.101(8) 0.094(8) -0.139(12)
C015 0.46(3) 0.124(11) 0.244(16) 0.086(11) 0.26(2) 0.042(14)
O888 0.404(13) 0.143(6) 0.070(4) -0.039(4) 0.019(6) 0.142(8)
F4 0.092(3) 0.141(4) 0.059(2) 0.008(2) 0.011(2) -0.032(3)
C999 0.070(6) 0.126(8) 0.052(5) -0.005(5) 0.002(4) -0.031(5)
C798 0.194(17) 0.26(2) 0.173(17) -0.040(15) 0.105(15) -0.057(14)
F879 0.226(15) 0.231(17) 0.186(12) -0.181(12) 0.035(9) 0.013(11)
C975 0.44(3) 0.63(5) 0.141(14) -0.061(19) -0.019(16) 0.35(3)

loop_
_atom_type_symbol
_atom_type_description
_atom_type_scat_dispersion_real
_atom_type_scat_dispersion_imag
_atom_type_scat_source
C C 0.0181 0.0091 'International Tables Vol C Tables 4.2.6.8 and 6.1.1.4'
H H 0.0000 0.0000 'International Tables Vol C Tables 4.2.6.8 and 6.1.1.4'
N N 0.0311 0.0180 'International Tables Vol C Tables 4.2.6.8 and 6.1.1.4'
O O 0.0492 0.0322 'International Tables Vol C Tables 4.2.6.8 and 6.1.1.4'
F F 0.0727 0.0534 'International Tables Vol C Tables 4.2.6.8 and 6.1.1.4'

loop_
_geom_angle_atom_site_label_1
_geom_angle_atom_site_label_2
_geom_angle_atom_site_label_3
_geom_angle
C023 N3 C065 124.5(5)
C016 N11 C037 127.5(5)
C023 N4 C028 120.9(5)
C034 N10 C062 125.1(5)
O7 C016 N11 123.7(5)
O7 C016 N12 122.3(5)
N11 C016 N12 114.0(5)
C043 N6 C060 123.1(5)
C044 N15 C072 122.9(5)
C042 N22 C073 120.9(5)
C041 N8 C048 121.7(5)
C042 N21 C090 123.6(5)
C044 N16 C066 121.5(5)
O2 C023 N4 122.6(5)
O2 C023 N3 121.4(5)
N4 C023 N3 115.8(5)
O1 C024 N2 123.2(6)
O1 C024 N1 120.2(6)
N2 C024 N1 116.5(6)
C016 N12 C050 120.6(5)
C069 N13 C056 120.0(5)
C024 N2 C067 120.6(5)
N4 C028 C053 112.3(4)
C043 N5 C053 123.5(5)
C052 N20 C077 120.0(6)
C024 N1 C100 122.3(5)
C034 N9 C046 123.6(5)
C038 N17 C074 122.7(5)
O6 C034 N9 126.1(6)
O6 C034 N10 119.8(6)
N9 C034 N10 114.1(6)
C069 N14 C047 122.0(5)
C049 C037 C059 119.2(6)
C049 C037 N11 124.1(5)
C059 C037 N11 116.7(5)
O10 C038 N17 122.4(6)
O10 C038 N18 119.8(6)
N17 C038 N18 117.5(6)
C041 N7 C103 119.9(5)
C038 N18 C058 123.8(5)
O5 C041 N7 125.6(6)
O5 C041 N8 118.9(6)
N7 C041 N8 115.3(6)
O12 C042 N21 122.7(6)
O12 C042 N22 122.0(6)
N21 C042 N22 115.3(5)
O3 C043 N6 120.5(5)
O3 C043 N5 121.9(5)
N6 C043 N5 117.6(5)
O9 C044 N15 122.8(6)
O9 C044 N16 121.0(6)
N15 C044 N16 116.1(6)
C052 N19 C071 123.9(6)
N9 C046 C085 110.3(5)
N9 C046 C048 110.3(5)
C085 C046 C048 109.7(5)
N14 C047 C072 113.1(5)
N8 C048 C046 113.5(5)
C037 C049 C087 118.9(6)
N12 C050 C062 110.4(5)
N12 C050 C098 111.4(5)
C062 C050 C098 109.7(5)
C057 N23 C078 120.9(6)
O11 C052 N19 123.9(7)
O11 C052 N20 119.1(8)
N19 C052 N20 117.0(7)
N5 C053 C054 111.9(5)
N5 C053 C028 110.8(5)
C054 C053 C028 110.4(5)
C053 C054 C068 117.5(5)
C106 C055 C082 122.1(6)
O13 C057 N23 122.1(7)
O13 C057 N24 122.7(7)
N23 C057 N24 115.2(6)
N18 C058 C114 111.2(5)
N18 C058 C071 111.7(6)
C114 C058 C071 111.9(6)
C081 C059 C037 121.0(6)
N6 C060 C117 111.9(5)
N6 C060 C103 109.8(5)
C117 C060 C103 111.9(6)
N10 C062 C050 113.8(5)
C079 C063 C074 113.9(5)
C057 N24 C111 125.6(6)
N3 C065 C083 111.4(5)
N3 C065 C067 110.6(5)
C083 C065 C067 107.4(5)
N16 C066 C074 112.2(5)
N2 C067 C065 114.8(5)
C127 C068 C145 117.1(7)
C127 C068 C054 125.1(7)
C145 C068 C054 117.7(6)
O8 C069 N14 122.0(6)
O8 C069 N13 120.9(6)
N14 C069 N13 117.0(6)
C084 C070 C096 118.0(6)
C084 C070 C110 120.4(6)
C096 C070 C110 121.6(6)
N19 C071 C080 111.9(5)
N19 C071 C058 111.0(5)
C080 C071 C058 111.7(6)
N15 C072 C091 110.5(5)
N15 C072 C047 111.4(5)
C091 C072 C047 113.6(5)
N22 C073 C078 110.1(5)
N17 C074 C066 112.0(5)
N17 C074 C063 111.3(5)
C066 C074 C063 112.0(5)
C105 C075 C094 114.0(7)
C105 C075 C085 124.3(7)
C094 C075 C085 121.6(6)
N20 C077 C090 112.1(5)
N23 C078 C116 112.8(6)
N23 C078 C073 110.9(5)
C116 C078 C073 111.1(6)
C104 C079 C129 118.1(7)
C104 C079 C063 120.9(7)
C129 C079 C063 120.9(7)
C097 C080 C071 112.0(5)
C092 C081 C059 119.8(6)
C112 C082 C055 117.3(7)
C112 C082 C083 117.7(6)
C055 C082 C083 125.1(6)
C082 C083 C065 117.6(5)
C070 C084 C093 122.6(7)
C075 C085 C046 116.0(5)
C092 C087 C049 121.0(6)
C120 C088 C125 124.1(9)
C101 C089 C137 118.7(7)
C101 C089 C091 120.6(6)
C137 C089 C091 120.5(7)
N21 C090 C077 110.4(5)
N21 C090 C110 111.4(5)
C077 C090 C110 113.9(5)
C072 C091 C089 111.4(5)
C081 C092 C087 120.0(6)
C081 C092 C999 118.8(7)
C087 C092 C999 121.0(6)
C084 C093 C113 120.0(7)
C075 C094 C109 124.4(6)
C114 C095 C097 111.0(6)
C119 C096 C070 119.8(7)
C080 C097 C095 110.6(6)
C139 C098 C050 116.5(5)
C089 C101 C128 121.0(7)
C106 C102 C136 115.8(7)
N7 C103 C888 112.4(6)
N7 C103 C060 110.9(5)
C888 C103 C060 109.5(6)
C079 C104 C133 120.4(7)
C075 C105 C107 123.2(8)
C055 C106 C102 120.2(7)
C121 C107 C105 120.9(8)
C111 C108 C140 119.5(9)
C121 C109 C094 117.9(7)
C070 C110 C090 115.1(5)
C108 C111 C115 118.6(7)
C108 C111 N24 124.7(8)
C115 C111 N24 116.6(7)
C136 C112 C082 119.4(7)
C093 C113 C119 117.6(7)
C095 C114 C058 111.0(6)
C111 C115 C132 120.0(7)
C125 C116 C078 119.0(6)
C141 C117 C060 110.5(6)
C123 C118 C133 117.2(8)
C096 C119 C113 122.0(7)
C088 C120 C131 117.5(9)
C107 C121 C109 119.4(7)
C128 C122 C144 120.2(9)
C118 C123 C129 123.0(8)
C134 C124 C125 124.3(10)
C124 C125 C088 115.6(9)
C124 C125 C116 122.1(8)
C088 C125 C116 122.3(8)
C003 C888 C103 112.4(6)
C068 C127 C130 121.3(8)
C122 C128 C101 119.7(9)
C123 C129 C079 120.8(8)
C143 C130 C127 122.1(9)
C134 C131 C120 120.4(10)
C146 C132 C115 118.9(9)
C104 C133 C118 120.5(8)
C124 C134 C131 118.1(11)
C112 C136 C102 125.1(8)
C089 C137 C144 120.4(9)
C139 C138 C015 124.5(15)
C138 C139 C008 110.3(13)
C138 C139 C098 121.7(8)
C008 C139 C098 125.0(9)
C146 C140 C108 121.1(10)
C117 C141 C003 111.6(8)
C143 C142 C145 120.7(9)
C130 C143 C142 118.4(9)
C122 C144 C137 119.8(9)
C142 C145 C068 120.3(8)
C132 C146 C798 119.7(14)
C132 C146 C140 121.7(10)
C798 C146 C140 118.4(13)
C888 C003 C141 108.3(7)
C015 C007 C011 124.7(14)
C015 C007 C654 85.4(14)
C011 C007 C654 68.2(16)
C139 C008 C011 123.4(15)
C007 C011 C008 108.9(13)
C007 C015 C138 115.0(16)
F6 C999 F4 107.0(7)
F6 C999 F5 104.0(6)
F4 C999 F5 102.1(7)
F6 C999 C092 116.8(8)
F4 C999 C092 113.5(6)
F5 C999 C092 112.0(7)
F1 C798 C146 125.5(15)
F1 C798 F2 97.7(15)
C146 C798 F2 121.0(14)
F1 C798 F879 100.1(14)
C146 C798 F879 116.5(13)
F2 C798 F879 88.1(11)
C654 C651 C650 114(3)
C651 C654 C007 137(3)

loop_
_geom_bond_atom_site_label_1
_geom_bond_atom_site_label_2
_geom_bond_distance
O7 C016 1.252(6)
O2 C023 1.266(6)
O8 C069 1.271(7)
O1 C024 1.262(6)
O6 C034 1.268(7)
O3 C043 1.267(6)
O12 C042 1.254(6)
O5 C041 1.266(6)
N3 C023 1.356(6)
N3 C065 1.444(6)
O9 C044 1.259(6)
O11 C052 1.224(7)
O10 C038 1.270(6)
N11 C016 1.365(6)
N11 C037 1.411(7)
N4 C023 1.322(6)
N4 C028 1.466(6)
N10 C034 1.375(7)
N10 C062 1.453(7)
C016 N12 1.362(6)
N6 C043 1.349(6)
N6 C060 1.440(7)
N15 C044 1.362(7)
N15 C072 1.443(6)
N22 C042 1.362(6)
N22 C073 1.472(7)
N8 C041 1.380(7)
N8 C048 1.452(7)
N21 C042 1.330(6)
N21 C090 1.452(7)
N16 C044 1.373(7)
N16 C066 1.442(7)
C024 N2 1.335(7)
C024 N1 1.354(7)
N12 C050 1.442(6)
N13 C069 1.348(7)
N13 C056 1.468(6)
N2 C067 1.442(7)
C028 C053 1.529(7)
N5 C043 1.340(7)
N5 C053 1.477(7)
N20 C052 1.371(8)
N20 C077 1.445(8)
N1 C100 1.445(7)
N9 C034 1.321(7)
N9 C046 1.461(6)
N17 C038 1.323(7)
N17 C074 1.425(6)
N14 C069 1.342(7)
N14 C047 1.449(7)
C037 C049 1.382(7)
C037 C059 1.405(7)
C038 N18 1.334(7)
N7 C041 1.344(8)
N7 C103 1.437(7)
N18 C058 1.434(8)
N19 C052 1.351(9)
N19 C071 1.490(7)
C046 C085 1.515(8)
C046 C048 1.536(7)
C047 C072 1.536(8)
C049 C087 1.404(8)
C050 C062 1.514(7)
C050 C098 1.543(7)
N23 C057 1.352(7)
N23 C078 1.426(7)
C053 C054 1.496(8)
C054 C068 1.530(8)
C055 C106 1.395(8)
C055 C082 1.411(8)
C057 O13 1.234(7)
C057 N24 1.380(8)
C058 C114 1.525(8)
C058 C071 1.534(9)
C059 C081 1.394(8)
C060 C117 1.522(8)
C060 C103 1.572(9)
C063 C079 1.505(9)
C063 C074 1.553(8)
N24 C111 1.388(8)
C065 C083 1.535(7)
C065 C067 1.534(8)
C066 C074 1.509(7)
C068 C127 1.358(9)
C068 C145 1.389(9)
C070 C084 1.352(8)
C070 C096 1.404(8)
C070 C110 1.512(8)
C071 C080 1.527(8)
C072 C091 1.544(8)
C073 C078 1.534(8)
C075 C105 1.348(9)
C075 C094 1.393(8)
C075 C085 1.475(8)
F6 C999 1.280(8)
C077 C090 1.537(8)
C078 C116 1.507(8)
C079 C104 1.390(9)
C079 C129 1.379(9)
C080 C097 1.514(8)
C081 C092 1.353(8)
C082 C112 1.403(8)
C082 C083 1.474(8)
C084 C093 1.374(8)
C087 C092 1.396(8)
C088 C120 1.322(9)
C088 C125 1.419(9)
C089 C101 1.386(9)
C089 C137 1.369(8)
C089 C091 1.537(9)
C090 C110 1.535(8)
C092 C999 1.453(9)
C093 C113 1.380(9)
C094 C109 1.401(8)
C095 C114 1.498(9)
C095 C097 1.531(9)
C096 C119 1.358(9)
C098 C139 1.508(10)
C101 C128 1.394(9)
C102 C106 1.402(9)
C102 C136 1.402(10)
C103 C888 1.517(8)
C104 C133 1.397(10)
C105 C107 1.414(10)
C107 C121 1.325(9)
C108 C111 1.363(9)
C108 C140 1.375(11)
C109 C121 1.385(9)
C111 C115 1.393(9)
C112 C136 1.356(10)
C113 C119 1.392(10)
C115 C132 1.422(9)
C116 C125 1.458(9)
C117 C141 1.525(10)
C118 C123 1.343(10)
C118 C133 1.421(10)
C120 C131 1.423(13)
C122 C128 1.358(11)
C122 C144 1.383(13)
C123 C129 1.383(10)
C124 C134 1.334(12)
C124 C125 1.379(10)
C888 C003 1.529(11)
C127 C130 1.370(10)
C130 C143 1.343(11)
C131 C134 1.412(13)
C132 C146 1.305(12)
C137 C144 1.400(11)
C138 C139 1.312(15)
C138 C015 1.335(15)
C139 C008 1.367(13)
C140 C146 1.363(13)
C141 C003 1.548(12)
C142 C143 1.351(11)
C142 C145 1.400(9)
C146 C798 1.321(16)
F1 C798 1.252(12)
C007 C015 1.283(13)
C007 C011 1.303(16)
C007 C654 1.37(3)
C008 C011 1.446(14)
F5 C999 1.390(9)
O865 C013 1.480(19)
F2 C798 1.406(15)
O888 C975 1.381(19)
F4 C999 1.359(8)
C798 F879 1.463(12)
C650 C651 1.57(3)
C651 C654 1.17(4)

loop_
_geom_torsion_atom_site_label_1
_geom_torsion_atom_site_label_2
_geom_torsion_atom_site_label_3
_geom_torsion_atom_site_label_4
_geom_torsion
C037 N11 C016 O7 -4.0(9)
C037 N11 C016 N12 173.9(5)
C028 N4 C023 O2 20.7(8)
C028 N4 C023 N3 -163.6(5)
C065 N3 C023 O2 -14.5(8)
C065 N3 C023 N4 169.8(5)
O7 C016 N12 C050 -13.3(8)
N11 C016 N12 C050 168.8(5)
O1 C024 N2 C067 1.5(9)
N1 C024 N2 C067 -179.7(5)
C023 N4 C028 C053 83.4(6)
O1 C024 N1 C100 4.0(9)
N2 C024 N1 C100 -174.8(6)
C046 N9 C034 O6 -7.7(9)
C046 N9 C034 N10 173.2(5)
C062 N10 C034 O6 11.8(9)
C062 N10 C034 N9 -169.0(5)
C016 N11 C037 C049 1.2(9)
C016 N11 C037 C059 -178.7(6)
C074 N17 C038 O10 -16.5(9)
C074 N17 C038 N18 169.3(5)
O10 C038 N18 C058 5.2(10)
N17 C038 N18 C058 179.6(6)
C103 N7 C041 O5 -10.8(9)
C103 N7 C041 N8 174.4(5)
C048 N8 C041 O5 9.5(8)
C048 N8 C041 N7 -175.3(5)
C090 N21 C042 O12 -2.6(9)
C090 N21 C042 N22 177.6(5)
C073 N22 C042 O12 17.7(8)
C073 N22 C042 N21 -162.5(5)
C060 N6 C043 O3 13.7(9)
C060 N6 C043 N5 -167.1(6)
C053 N5 C043 O3 -2.3(9)
C053 N5 C043 N6 178.5(5)
C072 N15 C044 O9 -2.2(9)
C072 N15 C044 N16 -179.7(5)
C066 N16 C044 O9 18.0(8)
C066 N16 C044 N15 -164.5(5)
C034 N9 C046 C085 145.9(5)
C034 N9 C046 C048 -92.8(7)
C069 N14 C047 C072 78.1(7)
C041 N8 C048 C046 83.5(6)
N9 C046 C048 N8 53.1(7)
C085 C046 C048 N8 174.8(5)
C059 C037 C049 C087 2.1(9)
N11 C037 C049 C087 -177.8(5)
C016 N12 C050 C062 -103.2(6)
C016 N12 C050 C098 134.7(5)
C071 N19 C052 O11 -12.1(10)
C071 N19 C052 N20 167.4(5)
C077 N20 C052 O11 14.8(9)
C077 N20 C052 N19 -164.7(6)
C043 N5 C053 C054 130.7(6)
C043 N5 C053 C028 -105.7(6)
N4 C028 C053 N5 52.1(6)
N4 C028 C053 C054 176.6(5)
N5 C053 C054 C068 -73.7(7)
C028 C053 C054 C068 162.5(5)
C078 N23 C057 O13 -2.9(9)
C078 N23 C057 N24 178.0(5)
C038 N18 C058 C114 -148.0(6)
C038 N18 C058 C071 86.2(7)
C049 C037 C059 C081 -1.5(9)
N11 C037 C059 C081 178.5(5)
C043 N6 C060 C117 -155.5(6)
C043 N6 C060 C103 79.6(7)
C034 N10 C062 C050 81.5(7)
N12 C050 C062 N10 46.4(6)
C098 C050 C062 N10 169.6(5)
O13 C057 N24 C111 7.5(11)
N23 C057 N24 C111 -173.4(6)
C023 N3 C065 C083 152.4(5)
C023 N3 C065 C067 -88.1(6)
C044 N16 C066 C074 74.6(7)
C024 N2 C067 C065 79.2(7)
N3 C065 C067 N2 58.0(6)
C083 C065 C067 N2 179.8(5)
C053 C054 C068 C127 12.5(9)
C053 C054 C068 C145 -167.2(6)
C047 N14 C069 O8 6.6(9)
C047 N14 C069 N13 -175.6(5)
C056 N13 C069 O8 3.6(8)
C056 N13 C069 N14 -174.1(5)
C052 N19 C071 C080 143.7(6)
C052 N19 C071 C058 -90.8(8)
N18 C058 C071 N19 51.3(7)
C114 C058 C071 N19 -74.1(7)
N18 C058 C071 C080 177.0(5)
C114 C058 C071 C080 51.6(7)
C044 N15 C072 C091 138.6(6)
C044 N15 C072 C047 -94.2(6)
N14 C047 C072 N15 64.0(6)
N14 C047 C072 C091 -170.5(5)
C042 N22 C073 C078 65.3(7)
C038 N17 C074 C066 -94.4(7)
C038 N17 C074 C063 139.4(6)
N16 C066 C074 N17 53.9(7)
N16 C066 C074 C063 179.7(5)
C079 C063 C074 N17 59.6(7)
C079 C063 C074 C066 -66.5(7)
C052 N20 C077 C090 75.4(7)
C057 N23 C078 C116 109.7(7)
C057 N23 C078 C073 -125.1(6)
N22 C073 C078 N23 56.1(7)
N22 C073 C078 C116 -177.7(5)
C074 C063 C079 C104 -87.9(8)
C074 C063 C079 C129 89.4(7)
N19 C071 C080 C097 73.0(8)
C058 C071 C080 C097 -52.2(7)
C037 C059 C081 C092 -0.1(9)
C106 C055 C082 C112 -1.0(9)
C106 C055 C082 C083 178.8(6)
C112 C082 C083 C065 -155.4(6)
C055 C082 C083 C065 24.8(9)
N3 C065 C083 C082 -77.5(6)
C067 C065 C083 C082 161.2(5)
C096 C070 C084 C093 -2.0(10)
C110 C070 C084 C093 179.5(6)
C105 C075 C085 C046 84.8(9)
C094 C075 C085 C046 -97.4(7)
N9 C046 C085 C075 -68.7(7)
C048 C046 C085 C075 169.6(5)
C037 C049 C087 C092 -1.3(9)
C042 N21 C090 C077 -110.7(6)
C042 N21 C090 C110 121.8(6)
N20 C077 C090 N21 65.9(7)
N20 C077 C090 C110 -167.9(5)
N15 C072 C091 C089 55.8(7)
C047 C072 C091 C089 -70.1(7)
C101 C089 C091 C072 85.2(8)
C137 C089 C091 C072 -99.5(7)
C059 C081 C092 C087 1.0(10)
C059 C081 C092 C999 -174.1(7)
C049 C087 C092 C081 -0.3(10)
C049 C087 C092 C999 174.7(7)
C070 C084 C093 C113 2.1(10)
C105 C075 C094 C109 -1.0(10)
C085 C075 C094 C109 -179.0(6)
C084 C070 C096 C119 1.0(10)
C110 C070 C096 C119 179.5(7)
C071 C080 C097 C095 55.0(8)
C114 C095 C097 C080 -58.0(8)
N12 C050 C098 C139 -66.3(7)
C062 C050 C098 C139 171.2(6)
C137 C089 C101 C128 2.3(11)
C091 C089 C101 C128 177.6(6)
C041 N7 C103 C888 137.4(6)
C041 N7 C103 C060 -99.7(7)
N6 C060 C103 N7 54.5(7)
C117 C060 C103 N7 -70.4(7)
N6 C060 C103 C888 179.1(5)
C117 C060 C103 C888 54.2(7)
C129 C079 C104 C133 -1.9(10)
C063 C079 C104 C133 175.5(7)
C094 C075 C105 C107 5.4(12)
C085 C075 C105 C107 -176.7(8)
C082 C055 C106 C102 -1.9(10)
C136 C102 C106 C055 3.3(10)
C075 C105 C107 C121 -7.8(14)
C075 C094 C109 C121 -1.3(11)
C084 C070 C110 C090 -92.5(7)
C096 C070 C110 C090 89.1(7)
N21 C090 C110 C070 59.4(7)
C077 C090 C110 C070 -66.2(7)
C140 C108 C111 C115 -5.0(11)
C140 C108 C111 N24 178.3(7)
C057 N24 C111 C108 -28.6(10)
C057 N24 C111 C115 154.6(6)
C055 C082 C112 C136 2.3(10)
C083 C082 C112 C136 -177.5(7)
C084 C093 C113 C119 -1.1(11)
C097 C095 C114 C058 57.8(8)
N18 C058 C114 C095 179.6(6)
C071 C058 C114 C095 -54.8(8)
C108 C111 C115 C132 5.9(10)
N24 C111 C115 C132 -177.1(6)
N23 C078 C116 C125 66.6(9)
C073 C078 C116 C125 -58.6(9)
N6 C060 C117 C141 -178.4(7)
C103 C060 C117 C141 -54.7(8)
C070 C096 C119 C113 -0.2(12)
C093 C113 C119 C096 0.3(12)
C125 C088 C120 C131 -0.1(12)
C105 C107 C121 C109 5.1(14)
C094 C109 C121 C107 -0.9(12)
C133 C118 C123 C129 -0.6(12)
C134 C124 C125 C088 0.6(12)
C134 C124 C125 C116 -179.7(8)
C120 C088 C125 C124 -1.1(11)
C120 C088 C125 C116 179.2(7)
C078 C116 C125 C124 111.5(8)
C078 C116 C125 C088 -68.8(10)
N7 C103 C888 C003 66.8(9)
C060 C103 C888 C003 -56.9(8)
C145 C068 C127 C130 1.0(11)
C054 C068 C127 C130 -178.7(7)
C144 C122 C128 C101 -3.0(14)
C089 C101 C128 C122 1.2(12)
C118 C123 C129 C079 -1.2(12)
C104 C079 C129 C123 2.5(10)
C063 C079 C129 C123 -174.9(7)
C068 C127 C130 C143 -1.0(13)
C088 C120 C131 C134 1.7(13)
C111 C115 C132 C146 -3.2(11)
C079 C104 C133 C118 0.0(11)
C123 C118 C133 C104 1.2(12)
C125 C124 C134 C131 1.0(14)
C120 C131 C134 C124 -2.2(14)
C082 C112 C136 C102 -0.8(13)
C106 C102 C136 C112 -2.0(12)
C101 C089 C137 C144 -3.9(12)
C091 C089 C137 C144 -179.3(7)
C015 C138 C139 C008 -26.0(19)
C015 C138 C139 C098 172.5(14)
C050 C098 C139 C138 -17.8(13)
C050 C098 C139 C008 -176.4(10)
C111 C108 C140 C146 1.4(14)
C060 C117 C141 C003 57.4(9)
C127 C130 C143 C142 1.8(14)
C145 C142 C143 C130 -2.6(13)
C128 C122 C144 C137 1.3(15)
C089 C137 C144 C122 2.2(14)
C143 C142 C145 C068 2.8(12)
C127 C068 C145 C142 -1.9(10)
C054 C068 C145 C142 177.8(6)
C115 C132 C146 C798 -176.2(11)
C115 C132 C146 C140 -0.5(15)
C108 C140 C146 C132 1.4(17)
C108 C140 C146 C798 177.2(11)
C103 C888 C003 C141 59.1(9)
C117 C141 C003 C888 -58.5(9)
C138 C139 C008 C011 25.4(18)
C098 C139 C008 C011 -174.0(12)
C015 C007 C011 C008 32(2)
C654 C007 C011 C008 99(2)
C139 C008 C011 C007 -28(2)
C011 C007 C015 C138 -34(2)
C654 C007 C015 C138 -93(2)
C139 C138 C015 C007 30(2)
C081 C092 C999 F6 76.2(9)
C087 C092 C999 F6 -98.9(9)
C081 C092 C999 F4 -49.1(11)
C087 C092 C999 F4 135.9(7)
C081 C092 C999 F5 -164.0(6)
C087 C092 C999 F5 20.9(10)
C132 C146 C798 F1 94(2)
C140 C146 C798 F1 -82(2)
C132 C146 C798 F2 -34.9(19)
C140 C146 C798 F2 149.3(13)
C132 C146 C798 F879 -139.8(14)
C140 C146 C798 F879 44(2)
C650 C651 C654 C007 -39(5)
C015 C007 C654 C651 92(4)
C011 C007 C654 C651 -38(4)
